data_4307432
loop_
_publ_author_name
'Takuya Shiga'
'Nobuhiro Ito'
'Akiko Hidaka'
'Hisashi \=Okawa'
'Susumu Kitagawa'
'Masaaki Ohba'

_publ_contact_author_address
;Department of Synthetic Chemistry and Biological Chemistry,
Graduate School of Engineering,
Kyoto University,
Katsura, Nishikyo-ku, Kyoto 615-8510, Japan
;
_publ_contact_author_email ohba@sbchem.kyoto-u.ac.jp
_publ_contact_author_fax +81-75-383-2732
_publ_contact_author_name 'Masaaki Ohba'
_publ_contact_author_phone +81-75-383-2807
_publ_section_title
;
Series of Trinuclear NiIILnIIINiII Complexes Derived from
2,6-Di(acetoacetyl)pyridine: Synthesis, Structure, and Magnetism
;
_journal_name_full 'Inorganic Chemistry'
_journal_page_first 3492
_journal_page_last 3501
_journal_paper_doi 10.1021/ic0619153
_journal_volume 46
_journal_year 2007
_chemical_formula_sum 'C31 H44 N5 Ni2 O22 Sm'
_chemical_formula_weight 1106.51
_space_group_IT_number 2
_symmetry_cell_setting triclinic
_symmetry_Int_Tables_number 2
_symmetry_space_group_name_Hall '-P 1'
_symmetry_space_group_name_H-M 'P -1'
_cell_angle_alpha 92.432(3)
_cell_angle_beta 104.463(3)
_cell_angle_gamma 91.265(2)
_cell_formula_units_Z 1
_cell_length_a 7.8113(3)
_cell_length_b 9.3785(5)
_cell_length_c 14.4618(7)
_cell_measurement_reflns_used 5932
_cell_measurement_temperature 183.2
_cell_measurement_theta_max 27.4
_cell_measurement_theta_min 2.2
_cell_volume 1024.36(8)
_computing_cell_refinement PROCESS-AUTO
_computing_data_collection PROCESS-AUTO
_computing_data_reduction 'teXsan Ver. 1.11'
_computing_publication_material 'teXsan Ver. 1.11'
_computing_structure_refinement 'teXsan Ver. 1.10'
_computing_structure_solution SIR92
_diffrn_detector_area_resol_mean 8.00
_diffrn_measured_fraction_theta_full 0.9922
_diffrn_measured_fraction_theta_max 0.9922
_diffrn_measurement_device_type 'Rigaku RAXIS-RAPID Imaging Plate'
_diffrn_measurement_method \w
_diffrn_radiation_type 'Mo K\a'
_diffrn_radiation_wavelength 0.7107
_diffrn_reflns_av_R_equivalents 0.016
_diffrn_reflns_limit_h_max 10
_diffrn_reflns_limit_h_min -10
_diffrn_reflns_limit_k_max 12
_diffrn_reflns_limit_k_min -12
_diffrn_reflns_limit_l_max 17
_diffrn_reflns_limit_l_min -18
_diffrn_reflns_number 9590
_diffrn_reflns_theta_full 27.40
_diffrn_reflns_theta_max 27.40
_exptl_absorpt_coefficient_mu 2.418
_exptl_absorpt_correction_T_max 0.713
_exptl_absorpt_correction_T_min 0.538
_exptl_absorpt_correction_type multi-scan
_exptl_absorpt_process_details '(Higashi, 1995)'
_exptl_crystal_colour blue
_exptl_crystal_density_diffrn 1.794
_exptl_crystal_density_method 'not measured'
_exptl_crystal_description platelet
_exptl_crystal_size_max 0.360
_exptl_crystal_size_mid 0.250
_exptl_crystal_size_min 0.140
_refine_diff_density_max 0.75
_refine_diff_density_min -0.75
_refine_ls_extinction_method none
_refine_ls_goodness_of_fit_ref 0.998
_refine_ls_hydrogen_treatment noref
_refine_ls_number_parameters 304
_refine_ls_number_reflns 4593
_refine_ls_R_factor_gt 0.0274
_refine_ls_shift/su_max 0.0060
_refine_ls_structure_factor_coef Fsqd
_refine_ls_weighting_details 'w = 1/[\s^2^(Fo^2^) + (0.08000(Max(Fo^2^,0) + 2Fc^2^)/3)^2^]'
_refine_ls_weighting_scheme calc
_refine_ls_wR_factor_ref 0.0910
_reflns_number_gt 4301
_reflns_number_total 4593
_reflns_threshold_expression F^2^>2.0\s(F^2^)
_cod_data_source_file ic0619153si20061007_020931_05.cif
_cod_data_source_block 5-A_Ni2Sm_A_[Ni2Sm(L)2(NO3)2(MeOH)4]NO3.MeOH
_cod_original_cell_volume 1024.35(8)
_cod_original_sg_symbol_H-M 'P -1 '
_cod_original_formula_sum 'C31 H44 N5 O22 Ni2 Sm '
_cod_database_code 4307432

loop_
_symmetry_equiv_pos_as_xyz
x,y,z
-x,-y,-z

loop_
_atom_site_label
_atom_site_type_symbol
_atom_site_fract_x
_atom_site_fract_y
_atom_site_fract_z
_atom_site_U_iso_or_equiv
_atom_site_adp_type
_atom_site_occupancy
_atom_site_calc_flag
_atom_site_refinement_flags
_atom_site_disorder_assembly
_atom_site_disorder_group
Sm Sm 0.0000 0.0000 0.0000 0.01487(6) Uani 1.00 d S . .
Ni Ni -0.25063(5) 0.08698(4) -0.24140(3) 0.0214(1) Uani 1.00 d . . .
O(1) O -0.3229(4) -0.0160(3) -0.3684(2) 0.0325(6) Uani 1.00 d . . .
O(2) O -0.1023(3) -0.0688(2) -0.1774(2) 0.0215(5) Uani 1.00 d . . .
O(3) O -0.1764(3) 0.1764(2) -0.1084(2) 0.0211(5) Uani 1.00 d . . .
O(4) O -0.3912(4) 0.2490(3) -0.2975(2) 0.0363(6) Uani 1.00 d . . .
O(5) O 0.2705(3) 0.0091(3) -0.0643(2) 0.0359(7) Uani 1.00 d . . .
O(6) O 0.2322(4) 0.1962(3) 0.0154(2) 0.0397(7) Uani 1.00 d . . .
O(7) O 0.4394(4) 0.1979(3) -0.0602(2) 0.0446(8) Uani 1.00 d . . .
O(8) O -0.0407(4) 0.1912(3) -0.2810(2) 0.0367(7) Uani 1.00 d . . .
O(9) O -0.4715(4) 0.0011(3) -0.2021(2) 0.0439(8) Uani 1.00 d . . .
O(10) O -0.881(1) 0.5653(9) -0.4359(5) 0.065(2) Uani 0.50 d P . .
O(11) O -0.825(2) 0.691(2) -0.5412(10) 0.111(7) Uani 0.50 d P . .
O(12) O -1.037(1) 0.5516(9) -0.5792(5) 0.078(3) Uani 0.50 d P . .
O(13) O -1.208(2) 0.264(2) -0.5139(9) 0.109(5) Uani 0.50 d P . .
N(1) N 0.0797(3) -0.2568(2) -0.0710(2) 0.0179(6) Uani 1.00 d . . .
N(2) N 0.3177(3) 0.1364(3) -0.0367(2) 0.0249(7) Uani 1.00 d . . .
N(3) N -0.908(1) 0.6067(9) -0.5187(6) 0.052(2) Uani 0.50 d P . .
C(1) C -0.3238(8) -0.1910(6) -0.4889(3) 0.067(2) Uani 1.00 d . . .
C(2) C -0.2626(5) -0.1323(4) -0.3878(2) 0.0325(8) Uani 1.00 d . . .
C(3) C -0.1457(5) -0.2151(4) -0.3213(2) 0.0318(9) Uani 1.00 d . . .
C(4) C -0.0779(4) -0.1840(3) -0.2246(2) 0.0206(7) Uani 1.00 d . . .
C(5) C 0.0341(4) -0.2901(3) -0.1659(2) 0.0209(7) Uani 1.00 d . . .
C(6) C 0.0869(5) -0.4145(4) -0.2051(2) 0.0321(8) Uani 1.00 d . . .
C(7) C 0.1883(5) -0.5087(4) -0.1450(3) 0.0369(9) Uani 1.00 d . . .
C(8) C 0.2324(5) -0.4760(3) -0.0479(2) 0.0298(8) Uani 1.00 d . . .
C(9) C 0.1755(4) -0.3500(3) -0.0133(2) 0.0189(6) Uani 1.00 d . . .
C(10) C -0.2217(4) 0.3045(3) -0.0905(2) 0.0187(6) Uani 1.00 d . . .
C(11) C -0.3073(4) 0.3980(3) -0.1564(2) 0.0257(7) Uani 1.00 d . . .
C(12) C -0.3877(4) 0.3674(3) -0.2544(2) 0.0280(8) Uani 1.00 d . . .
C(13) C -0.4807(6) 0.4849(4) -0.3131(3) 0.045(1) Uani 1.00 d . . .
C(14) C 0.1091(6) 0.1248(6) -0.2979(3) 0.050(1) Uani 1.00 d . . .
C(15) C -0.5438(6) -0.1398(5) -0.2221(4) 0.050(1) Uani 1.00 d . . .
C(16) C -1.121(2) 0.353(2) -0.4250(8) 0.057(4) Uani 0.50 d P . .
H(1) H -0.2948 -0.1253 -0.5315 0.0685 Uiso 1.00 calc . . .
H(2) H -0.4494 -0.2075 -0.5053 0.0685 Uiso 1.00 calc . . .
H(3) H -0.2692 -0.2792 -0.4962 0.0685 Uiso 1.00 calc . . .
H(4) H -0.1108 -0.3035 -0.3461 0.0362 Uiso 1.00 calc . . .
H(5) H 0.0420 -0.4556 -0.2592 0.0293 Uiso 1.00 calc . . .
H(6) H 0.2233 -0.6193 -0.1754 0.0293 Uiso 1.00 calc . . .
H(7) H 0.3127 -0.5329 -0.0223 0.0293 Uiso 1.00 calc . . .
H(8) H -0.3136 0.4932 -0.1330 0.0300 Uiso 1.00 calc . . .
H(9) H -0.4557 0.5735 -0.2771 0.0516 Uiso 1.00 calc . . .
H(10) H -0.4415 0.4910 -0.3700 0.0516 Uiso 1.00 calc . . .
H(11) H -0.6051 0.4653 -0.3294 0.0516 Uiso 1.00 calc . . .
H(12) H -0.0868 0.2448 -0.3312 0.0293 Uiso 1.00 calc . . .
H(13) H 0.0728 0.0533 -0.3494 0.0587 Uiso 1.00 calc . . .
H(14) H 0.1715 0.0809 -0.2427 0.0587 Uiso 1.00 calc . . .
H(15) H 0.1853 0.1932 -0.3165 0.0587 Uiso 1.00 calc . . .
H(16) H -0.5013 0.0361 -0.1558 0.0293 Uiso 1.00 calc . . .
H(17) H -0.4568 -0.2076 -0.1955 0.0578 Uiso 1.00 calc . . .
H(18) H -0.6437 -0.1536 -0.1970 0.0578 Uiso 1.00 calc . . .
H(19) H -0.5795 -0.1603 -0.2903 0.0578 Uiso 1.00 calc . . .
H(20) H -1.0905 0.4512 -0.4415 0.0659 Uiso 1.00 calc . . .
H(21) H -1.0019 0.3195 -0.3905 0.0659 Uiso 1.00 calc . . .
H(22) H -1.1852 0.3647 -0.3785 0.0659 Uiso 1.00 calc . . .

loop_
_atom_site_aniso_label
_atom_site_aniso_U_11
_atom_site_aniso_U_22
_atom_site_aniso_U_33
_atom_site_aniso_U_12
_atom_site_aniso_U_13
_atom_site_aniso_U_23
Sm 0.0168(1) 0.0137(1) 0.0156(1) 0.00083(7) 0.00686(8) 0.00094(7)
Ni 0.0246(2) 0.0201(2) 0.0177(2) 0.0048(2) 0.0019(2) -0.0004(2)
O(1) 0.038(1) 0.033(1) 0.021(1) 0.010(1) -0.0037(9) -0.0048(9)
O(2) 0.025(1) 0.0202(10) 0.0190(10) 0.0052(8) 0.0053(8) -0.0020(8)
O(3) 0.027(1) 0.0169(10) 0.0178(10) 0.0039(8) 0.0032(8) -0.0002(8)
O(4) 0.046(1) 0.027(1) 0.028(1) 0.013(1) -0.007(1) -0.0017(10)
O(5) 0.037(1) 0.029(1) 0.049(2) -0.007(1) 0.028(1) -0.010(1)
O(6) 0.042(1) 0.027(1) 0.059(2) -0.007(1) 0.033(1) -0.008(1)
O(7) 0.035(1) 0.041(1) 0.069(2) -0.009(1) 0.034(1) 0.003(1)
O(8) 0.047(2) 0.037(1) 0.029(1) -0.002(1) 0.016(1) 0.008(1)
O(9) 0.035(1) 0.035(1) 0.066(2) -0.006(1) 0.027(1) -0.021(1)
O(10) 0.074(5) 0.087(5) 0.036(3) 0.012(4) 0.014(3) 0.032(3)
O(11) 0.11(1) 0.16(2) 0.059(10) -0.03(1) 0.006(10) 0.08(1)
O(12) 0.124(7) 0.068(5) 0.038(4) -0.008(5) 0.011(5) -0.002(3)
O(13) 0.118(10) 0.118(10) 0.077(8) -0.038(7) 0.000(9) 0.033(9)
N(1) 0.021(1) 0.016(1) 0.018(1) -0.0006(9) 0.0084(10) 0.0005(9)
N(2) 0.021(1) 0.026(1) 0.031(1) 0.001(1) 0.013(1) 0.005(1)
N(3) 0.051(4) 0.067(5) 0.044(4) 0.020(4) 0.019(4) 0.012(4)
C(1) 0.094(4) 0.072(3) 0.021(2) 0.047(3) -0.012(2) -0.012(2)
C(2) 0.037(2) 0.036(2) 0.020(1) 0.010(1) 0.000(1) -0.005(1)
C(3) 0.043(2) 0.031(2) 0.020(2) 0.013(1) 0.005(1) -0.007(1)
C(4) 0.022(1) 0.021(1) 0.019(1) 0.004(1) 0.005(1) -0.001(1)
C(5) 0.023(1) 0.020(1) 0.019(1) 0.001(1) 0.005(1) -0.001(1)
C(6) 0.046(2) 0.027(2) 0.022(2) 0.008(1) 0.007(1) -0.007(1)
C(7) 0.054(2) 0.024(2) 0.032(2) 0.015(2) 0.008(2) -0.004(1)
C(8) 0.039(2) 0.020(1) 0.029(2) 0.010(1) 0.005(1) -0.001(1)
C(9) 0.022(1) 0.016(1) 0.019(1) 0.001(1) 0.006(1) 0.002(1)
C(10) 0.021(1) 0.015(1) 0.020(1) 0.000(1) 0.006(1) 0.001(1)
C(11) 0.034(2) 0.017(1) 0.026(2) 0.006(1) 0.006(1) 0.003(1)
C(12) 0.031(2) 0.022(1) 0.028(2) 0.005(1) 0.001(1) 0.005(1)
C(13) 0.065(3) 0.028(2) 0.031(2) 0.016(2) -0.008(2) 0.003(1)
C(14) 0.042(2) 0.066(3) 0.049(2) 0.000(2) 0.019(2) 0.016(2)
C(15) 0.040(2) 0.039(2) 0.076(3) -0.011(2) 0.027(2) -0.019(2)
C(16) 0.09(1) 0.059(7) 0.017(5) -0.012(6) 0.003(5) 0.024(4)

loop_
_atom_type_symbol
_atom_type_description
_atom_type_scat_dispersion_real
_atom_type_scat_dispersion_imag
_atom_type_scat_source
C C 0.003 0.002
;International Tables for Crystallography
(1992, Vol. C, Tables 4.2.6.8 and 6.1.1.1)
;
H H 0.000 0.000
;International Tables for Crystallography
(1992, Vol. C, Table 6.1.1.2)
;
N N 0.006 0.003
;International Tables for Crystallography
(1992, Vol. C, Tables 4.2.6.8 and 6.1.1.1)
;
O O 0.011 0.006
;International Tables for Crystallography
(1992, Vol. C, Tables 4.2.6.8 and 6.1.1.1)
;
Ni Ni 0.339 1.112
;International Tables for Crystallography
(1992, Vol. C, Tables 4.2.6.8 and 6.1.1.1)
;
Sm Sm -0.164 3.442
;International Tables for Crystallography
(1992, Vol. C, Tables 4.2.6.8 and 6.1.1.1)
;

loop_
_geom_angle_atom_site_label_1
_geom_angle_atom_site_label_2
_geom_angle_atom_site_label_3
_geom_angle
_geom_angle_site_symmetry_1
_geom_angle_site_symmetry_2
_geom_angle_site_symmetry_3
_geom_angle_publ_flag
O(2) Sm O(2) 180.0 . . 2_555 yes
O(2) Sm O(3) 61.95(7) . . . yes
O(2) Sm O(3) 118.05(7) . . 2_555 yes
O(2) Sm O(5) 73.38(8) . . . yes
O(2) Sm O(5) 106.62(8) . . 2_555 yes
O(2) Sm O(6) 105.78(8) . . . yes
O(2) Sm O(6) 74.22(8) . . 2_555 yes
O(2) Sm N(1) 59.02(7) . . . yes
O(2) Sm N(1) 120.98(7) . . 2_555 yes
O(2) Sm O(3) 118.05(7) 2_555 . . yes
O(2) Sm O(3) 61.95(7) 2_555 . 2_555 yes
O(2) Sm O(5) 106.62(8) 2_555 . . yes
O(2) Sm O(5) 73.38(8) 2_555 . 2_555 yes
O(2) Sm O(6) 74.22(8) 2_555 . . yes
O(2) Sm O(6) 105.78(8) 2_555 . 2_555 yes
O(2) Sm N(1) 120.98(7) 2_555 . . yes
O(2) Sm N(1) 59.02(7) 2_555 . 2_555 yes
O(3) Sm O(3) 180.0 . . 2_555 yes
O(3) Sm O(5) 97.35(8) . . . yes
O(3) Sm O(5) 82.65(8) . . 2_555 yes
O(3) Sm O(6) 80.21(9) . . . yes
O(3) Sm O(6) 99.79(9) . . 2_555 yes
O(3) Sm N(1) 120.97(7) . . . yes
O(3) Sm N(1) 59.03(7) . . 2_555 yes
O(3) Sm O(5) 82.65(8) 2_555 . . yes
O(3) Sm O(5) 97.35(8) 2_555 . 2_555 yes
O(3) Sm O(6) 99.79(9) 2_555 . . yes
O(3) Sm O(6) 80.21(9) 2_555 . 2_555 yes
O(3) Sm N(1) 59.03(7) 2_555 . . yes
O(3) Sm N(1) 120.97(7) 2_555 . 2_555 yes
O(5) Sm O(5) 180.0 . . 2_555 yes
O(5) Sm O(6) 50.01(8) . . . yes
O(5) Sm O(6) 129.99(8) . . 2_555 yes
O(5) Sm N(1) 66.13(7) . . . yes
O(5) Sm N(1) 113.87(7) . . 2_555 yes
O(5) Sm O(6) 129.99(8) 2_555 . . yes
O(5) Sm O(6) 50.01(8) 2_555 . 2_555 yes
O(5) Sm N(1) 113.87(7) 2_555 . . yes
O(5) Sm N(1) 66.13(7) 2_555 . 2_555 yes
O(6) Sm O(6) 180.0 . . 2_555 yes
O(6) Sm N(1) 115.27(7) . . . yes
O(6) Sm N(1) 64.73(7) . . 2_555 yes
O(6) Sm N(1) 64.73(7) 2_555 . . yes
O(6) Sm N(1) 115.27(7) 2_555 . 2_555 yes
N(1) Sm N(1) 180.0 . . 2_555 yes
O(1) Ni O(2) 95.08(10) . . . yes
O(1) Ni O(3) 175.56(9) . . . yes
O(1) Ni O(4) 88.45(10) . . . yes
O(1) Ni O(8) 90.6(1) . . . yes
O(1) Ni O(9) 91.2(1) . . . yes
O(2) Ni O(3) 81.10(9) . . . yes
O(2) Ni O(4) 176.41(9) . . . yes
O(2) Ni O(8) 94.36(10) . . . yes
O(2) Ni O(9) 90.4(1) . . . yes
O(3) Ni O(4) 95.40(10) . . . yes
O(3) Ni O(8) 91.89(10) . . . yes
O(3) Ni O(9) 86.6(1) . . . yes
O(4) Ni O(8) 85.0(1) . . . yes
O(4) Ni O(9) 90.1(1) . . . yes
O(8) Ni O(9) 174.7(1) . . . yes
Ni O(1) C(2) 123.9(2) . . . yes
Sm O(2) Ni 108.08(8) . . . yes
Sm O(2) C(4) 130.3(2) . . . yes
Ni O(2) C(4) 121.5(2) . . . yes
Sm O(3) Ni 108.63(9) . . . yes
Sm O(3) C(10) 130.9(2) . . . yes
Ni O(3) C(10) 120.5(2) . . . yes
Ni O(4) C(12) 123.3(2) . . . yes
Sm O(5) N(2) 96.8(2) . . . yes
Sm O(6) N(2) 96.9(2) . . . yes
Ni O(8) C(14) 125.3(3) . . . yes
Ni O(9) C(15) 127.1(2) . . . yes
O(12) O(10) N(3) 119.1(9) 2_364 . . yes
O(13) O(11) N(3) 95(1) 2_364 . . yes
O(13) O(11) C(16) 154(3) 2_364 . 2_364 yes
N(3) O(11) C(16) 60(1) . . 2_364 yes
O(10) O(12) N(3) 122.1(8) 2_364 . . yes
O(10) O(12) C(16) 154(1) 2_364 . 2_364 yes
N(3) O(12) C(16) 40.7(7) . . 2_364 yes
O(11) O(13) N(3) 48(1) 2_364 . 2_364 yes
O(11) O(13) C(16) 11(1) 2_364 . . yes
N(3) O(13) C(16) 38.3(8) 2_364 . . yes
Sm N(1) C(5) 121.0(2) . . . yes
Sm N(1) C(9) 120.9(2) . . . yes
C(5) N(1) C(9) 118.0(2) . . . yes
O(5) N(2) O(6) 115.8(2) . . . yes
O(5) N(2) O(7) 121.9(3) . . . yes
O(6) N(2) O(7) 122.2(3) . . . yes
O(10) N(3) O(11) 123(1) . . . yes
O(10) N(3) O(12) 117.2(9) . . . yes
O(10) N(3) O(13) 91.9(9) . . 2_364 yes
O(10) N(3) C(16) 157(1) . . 2_364 yes
O(11) N(3) O(12) 118(1) . . . yes
O(11) N(3) O(13) 35.2(9) . . 2_364 yes
O(11) N(3) C(16) 37.2(9) . . 2_364 yes
O(12) N(3) O(13) 146.7(9) . . 2_364 yes
O(12) N(3) C(16) 83(1) . . 2_364 yes
O(13) N(3) C(16) 71(1) 2_364 . 2_364 yes
O(1) C(2) C(1) 116.9(3) . . . yes
O(1) C(2) C(3) 125.3(3) . . . yes
C(1) C(2) C(3) 117.8(3) . . . yes
C(2) C(3) C(4) 127.5(3) . . . yes
O(2) C(4) C(3) 126.3(3) . . . yes
O(2) C(4) C(5) 114.7(3) . . . yes
C(3) C(4) C(5) 119.0(3) . . . yes
N(1) C(5) C(4) 114.7(2) . . . yes
N(1) C(5) C(6) 122.4(3) . . . yes
C(4) C(5) C(6) 123.0(3) . . . yes
C(5) C(6) C(7) 119.1(3) . . . yes
C(6) C(7) C(8) 118.6(3) . . . yes
C(7) C(8) C(9) 119.4(3) . . . yes
N(1) C(9) C(8) 122.5(3) . . . yes
N(1) C(9) C(10) 114.6(2) . . 2_555 yes
C(8) C(9) C(10) 122.9(3) . . 2_555 yes
O(3) C(10) C(9) 114.3(2) . . 2_555 yes
O(3) C(10) C(11) 126.7(3) . . . yes
C(9) C(10) C(11) 119.0(3) 2_555 . . yes
C(10) C(11) C(12) 127.3(3) . . . yes
O(4) C(12) C(11) 125.4(3) . . . yes
O(4) C(12) C(13) 115.9(3) . . . yes
C(11) C(12) C(13) 118.6(3) . . . yes
O(11) C(16) O(12) 135(2) 2_364 . 2_364 yes
O(11) C(16) O(13) 14(1) 2_364 . . yes
O(11) C(16) N(3) 82(1) 2_364 . 2_364 yes
O(12) C(16) O(13) 121(1) 2_364 . . yes
O(12) C(16) N(3) 55(1) 2_364 . 2_364 yes
O(13) C(16) N(3) 69.7(10) . . 2_364 yes

loop_
_geom_bond_atom_site_label_1
_geom_bond_atom_site_label_2
_geom_bond_distance
_geom_bond_site_symmetry_1
_geom_bond_site_symmetry_2
_geom_bond_publ_flag
Sm O(2) 2.539(2) . . yes
Sm O(2) 2.539(2) . 2_555 yes
Sm O(3) 2.517(2) . . yes
Sm O(3) 2.517(2) . 2_555 yes
Sm O(5) 2.513(2) . . yes
Sm O(5) 2.513(2) . 2_555 yes
Sm O(6) 2.518(2) . . yes
Sm O(6) 2.518(2) . 2_555 yes
Sm N(1) 2.723(2) . . yes
Sm N(1) 2.723(2) . 2_555 yes
Ni O(1) 1.983(2) . . yes
Ni O(2) 1.997(2) . . yes
Ni O(3) 2.006(2) . . yes
Ni O(4) 1.977(2) . . yes
Ni O(8) 2.102(3) . . yes
Ni O(9) 2.101(3) . . yes
O(1) C(2) 1.246(4) . . yes
O(2) C(4) 1.297(3) . . yes
O(3) C(10) 1.294(3) . . yes
O(4) C(12) 1.247(4) . . yes
O(5) N(2) 1.260(4) . . yes
O(6) N(2) 1.250(4) . . yes
O(7) N(2) 1.227(3) . . yes
O(8) C(14) 1.406(5) . . yes
O(9) C(15) 1.416(5) . . yes
O(10) O(12) 1.31(1) . 2_364 yes
O(10) N(3) 1.243(10) . . yes
O(11) O(13) 0.86(2) . 2_364 yes
O(11) N(3) 1.12(2) . . yes
O(11) C(16) 0.68(2) . 2_364 yes
O(12) N(3) 1.25(1) . . yes
O(12) C(16) 1.49(2) . 2_364 yes
O(13) N(3) 1.48(2) . 2_364 yes
O(13) C(16) 1.51(2) . . yes
N(1) C(5) 1.350(4) . . yes
N(1) C(9) 1.342(4) . . yes
N(3) C(16) 0.98(2) . 2_364 yes
C(1) C(2) 1.497(5) . . yes
C(2) C(3) 1.420(5) . . yes
C(3) C(4) 1.381(4) . . yes
C(4) C(5) 1.489(4) . . yes
C(5) C(6) 1.390(4) . . yes
C(6) C(7) 1.384(5) . . yes
C(7) C(8) 1.379(5) . . yes
C(8) C(9) 1.389(4) . . yes
C(9) C(10) 1.495(4) . 2_555 yes
C(10) C(11) 1.379(4) . . yes
C(11) C(12) 1.414(5) . . yes
C(12) C(13) 1.506(5) . . yes

loop_
_geom_contact_atom_site_label_1
_geom_contact_atom_site_label_2
_geom_contact_distance
_geom_contact_site_symmetry_1
_geom_contact_site_symmetry_2
_geom_contact_publ_flag
Sm O(2) 2.539(2) . . ?
Sm O(2) 2.539(2) . 2_555 ?
Sm O(3) 2.517(2) . . ?
Sm O(3) 2.517(2) . 2_555 ?
Sm O(5) 2.513(2) . . ?
Sm O(5) 2.513(2) . 2_555 ?
Sm O(6) 2.518(2) . . ?
Sm O(6) 2.518(2) . 2_555 ?
Sm N(1) 2.723(2) . . ?
Sm N(1) 2.723(2) . 2_555 ?
O(3) O(7) 3.255(3) . 1_455 ?
O(4) O(11) 3.26(1) . 2_464 ?
O(4) C(16) 3.29(2) . 1_655 ?
O(4) C(1) 3.342(5) . 2_454 ?
O(5) O(9) 3.169(4) . 1_655 ?
O(5) O(7) 3.256(4) . 2_655 ?
O(5) C(15) 3.276(5) . 1_655 ?
O(5) N(2) 3.516(4) . 2_655 ?
O(6) C(8) 3.245(4) . 1_565 ?
O(7) O(9) 2.924(4) . 1_655 ?
O(7) C(10) 2.950(4) . 1_655 ?
O(7) C(9) 3.210(4) . 2_655 ?
O(7) C(11) 3.287(4) . 1_655 ?
O(7) C(7) 3.500(4) . 1_565 ?
O(7) C(8) 3.509(4) . 1_565 ?
O(8) C(16) 2.59(1) . 1_655 ?
O(8) O(11) 2.81(1) . 2_464 ?
O(8) O(12) 3.352(8) . 2_464 ?
O(8) O(13) 3.40(1) . 1_655 ?
O(8) N(3) 3.473(8) . 2_464 ?
O(8) C(7) 3.542(5) . 1_565 ?
O(9) N(2) 3.442(4) . 1_455 ?
O(9) C(14) 3.469(6) . 1_455 ?
O(10) C(16) 2.74(2) . . ?
O(10) C(13) 3.307(8) . . ?
O(10) C(6) 3.408(7) . 1_465 ?
O(10) C(3) 3.590(9) . 1_465 ?
O(11) C(14) 3.35(1) . 2_464 ?
O(12) O(13) 2.62(2) . 2_364 ?
O(12) C(16) 3.14(2) . . ?
O(12) C(6) 3.251(8) . 2_454 ?
O(12) O(13) 3.26(2) . . ?
O(12) C(14) 3.566(9) . 2_464 ?
N(3) C(16) 3.39(2) . . ?
C(14) C(16) 3.17(2) . 1_655 ?

loop_
_geom_torsion_atom_site_label_1
_geom_torsion_atom_site_label_2
_geom_torsion_atom_site_label_3
_geom_torsion_atom_site_label_4
_geom_torsion
_geom_torsion_site_symmetry_1
_geom_torsion_site_symmetry_2
_geom_torsion_site_symmetry_3
_geom_torsion_site_symmetry_4
_geom_torsion_publ_flag
Sm O(2) Ni O(1) -173.6(1) . . . . yes
Sm O(2) Ni O(3) 4.09(8) . . . . yes
Sm O(2) Ni O(4) 16(1) . . . . yes
Sm O(2) Ni O(8) 95.3(1) . . . . yes
Sm O(2) Ni O(9) -82.4(1) . . . . yes
Sm O(2) C(4) C(3) 176.9(3) . . . . yes
Sm O(2) C(4) C(5) -2.8(4) . . . . yes
Sm O(2) Ni O(1) 173.6(1) . 2_555 2_555 2_555 yes
Sm O(2) Ni O(3) -4.09(8) . 2_555 2_555 2_555 yes
Sm O(2) Ni O(4) -16(1) . 2_555 2_555 2_555 yes
Sm O(2) Ni O(8) -95.3(1) . 2_555 2_555 2_555 yes
Sm O(2) Ni O(9) 82.4(1) . 2_555 2_555 2_555 yes
Sm O(2) C(4) C(3) -176.9(3) . 2_555 2_555 2_555 yes
Sm O(2) C(4) C(5) 2.8(4) . 2_555 2_555 2_555 yes
Sm O(3) Ni O(1) 26(1) . . . . yes
Sm O(3) Ni O(2) -4.14(8) . . . . yes
Sm O(3) Ni O(4) 176.6(1) . . . . yes
Sm O(3) Ni O(8) -98.3(1) . . . . yes
Sm O(3) Ni O(9) 86.8(1) . . . . yes
Sm O(3) C(10) C(9) -6.4(4) . . . 2_555 yes
Sm O(3) C(10) C(11) 174.4(2) . . . . yes
Sm O(3) Ni O(1) -26(1) . 2_555 2_555 2_555 yes
Sm O(3) Ni O(2) 4.14(8) . 2_555 2_555 2_555 yes
Sm O(3) Ni O(4) -176.6(1) . 2_555 2_555 2_555 yes
Sm O(3) Ni O(8) 98.3(1) . 2_555 2_555 2_555 yes
Sm O(3) Ni O(9) -86.8(1) . 2_555 2_555 2_555 yes
Sm O(3) C(10) C(9) 6.4(4) . 2_555 2_555 . yes
Sm O(3) C(10) C(11) -174.4(2) . 2_555 2_555 2_555 yes
Sm O(5) N(2) O(6) 7.1(3) . . . . yes
Sm O(5) N(2) O(7) -172.5(3) . . . . yes
Sm O(5) N(2) O(6) -7.1(3) . 2_555 2_555 2_555 yes
Sm O(5) N(2) O(7) 172.5(3) . 2_555 2_555 2_555 yes
Sm O(6) N(2) O(5) -7.1(3) . . . . yes
Sm O(6) N(2) O(7) 172.5(3) . . . . yes
Sm O(6) N(2) O(5) 7.1(3) . 2_555 2_555 2_555 yes
Sm O(6) N(2) O(7) -172.5(3) . 2_555 2_555 2_555 yes
Sm N(1) C(5) C(4) -6.6(3) . . . . yes
Sm N(1) C(5) C(6) 173.9(2) . . . . yes
Sm N(1) C(9) C(8) -173.9(2) . . . . yes
Sm N(1) C(9) C(10) 3.8(3) . . . 2_555 yes
Sm N(1) C(5) C(4) 6.6(3) . 2_555 2_555 2_555 yes
Sm N(1) C(5) C(6) -173.9(2) . 2_555 2_555 2_555 yes
Sm N(1) C(9) C(8) 173.9(2) . 2_555 2_555 2_555 yes
Sm N(1) C(9) C(10) -3.8(3) . 2_555 2_555 . yes
Ni O(1) C(2) C(1) -176.5(4) . . . . yes
Ni O(1) C(2) C(3) 5.6(6) . . . . yes
Ni O(2) Sm O(3) -3.65(7) . . . . yes
Ni O(2) Sm O(3) 176.35(7) . . . 2_555 yes
Ni O(2) Sm O(5) -111.7(1) . . . . yes
Ni O(2) Sm O(5) 68.3(1) . . . 2_555 yes
Ni O(2) Sm O(6) -73.1(1) . . . . yes
Ni O(2) Sm O(6) 106.9(1) . . . 2_555 yes
Ni O(2) Sm N(1) 176.5(1) . . . . yes
Ni O(2) Sm N(1) -3.5(1) . . . 2_555 yes
Ni O(2) C(4) C(3) 0.5(4) . . . . yes
Ni O(2) C(4) C(5) -179.2(2) . . . . yes
Ni O(3) Sm O(2) 3.65(7) . . . . yes
Ni O(3) Sm O(2) -176.35(7) . . . 2_555 yes
Ni O(3) Sm O(5) 70.3(1) . . . . yes
Ni O(3) Sm O(5) -109.7(1) . . . 2_555 yes
Ni O(3) Sm O(6) 117.5(1) . . . . yes
Ni O(3) Sm O(6) -62.5(1) . . . 2_555 yes
Ni O(3) Sm N(1) 3.8(1) . . . . yes
Ni O(3) Sm N(1) -176.2(1) . . . 2_555 yes
Ni O(3) C(10) C(9) 173.1(2) . . . 2_555 yes
Ni O(3) C(10) C(11) -6.1(4) . . . . yes
Ni O(4) C(12) C(11) -10.2(5) . . . . yes
Ni O(4) C(12) C(13) 170.9(3) . . . . yes
O(1) Ni O(2) C(4) 3.5(2) . . . . yes
O(1) Ni O(3) C(10) -153(1) . . . . yes
O(1) Ni O(4) C(12) -171.4(3) . . . . yes
O(1) Ni O(8) C(14) -67.6(3) . . . . yes
O(1) Ni O(9) C(15) 39.9(4) . . . . yes
O(1) C(2) C(3) C(4) 0.2(7) . . . . yes
O(2) Sm O(3) C(10) -176.8(3) . . . . yes
O(2) Sm O(3) C(10) -3.2(3) . . 2_555 2_555 yes
O(2) Sm O(5) N(2) 124.3(2) . . . . yes
O(2) Sm O(5) N(2) 55.7(2) . . 2_555 2_555 yes
O(2) Sm O(6) N(2) -47.2(2) . . . . yes
O(2) Sm O(6) N(2) -132.8(2) . . 2_555 2_555 yes
O(2) Sm N(1) C(5) 3.8(2) . . . . yes
O(2) Sm N(1) C(9) 179.4(2) . . . . yes
O(2) Sm N(1) C(5) 176.2(2) . . 2_555 2_555 yes
O(2) Sm N(1) C(9) 0.6(2) . . 2_555 2_555 yes
O(2) Ni O(1) C(2) -6.5(3) . . . . yes
O(2) Ni O(3) C(10) 176.3(2) . . . . yes
O(2) Ni O(4) C(12) -1(1) . . . . yes
O(2) Ni O(8) C(14) 27.5(3) . . . . yes
O(2) Ni O(9) C(15) -55.2(4) . . . . yes
O(2) C(4) C(3) C(2) -3.7(6) . . . . yes
O(2) C(4) C(5) N(1) 5.9(4) . . . . yes
O(2) C(4) C(5) C(6) -174.5(3) . . . . yes
O(3) Sm O(2) C(4) 179.5(3) . . . . yes
O(3) Sm O(2) C(4) 0.5(3) . . 2_555 2_555 yes
O(3) Sm O(5) N(2) 66.5(2) . . . . yes
O(3) Sm O(5) N(2) 113.5(2) . . 2_555 2_555 yes
O(3) Sm O(6) N(2) -104.2(2) . . . . yes
O(3) Sm O(6) N(2) -75.8(2) . . 2_555 2_555 yes
O(3) Sm N(1) C(5) 3.6(2) . . . . yes
O(3) Sm N(1) C(9) 179.2(2) . . . . yes
O(3) Sm N(1) C(5) 176.4(2) . . 2_555 2_555 yes
O(3) Sm N(1) C(9) 0.8(2) . . 2_555 2_555 yes
O(3) Ni O(1) C(2) -36(1) . . . . yes
O(3) Ni O(2) C(4) -178.8(2) . . . . yes
O(3) Ni O(4) C(12) 10.8(3) . . . . yes
O(3) Ni O(8) C(14) 108.7(3) . . . . yes
O(3) Ni O(9) C(15) -136.3(4) . . . . yes
O(3) C(10) C(9) N(1) 6.1(4) . . 2_555 2_555 yes
O(3) C(10) C(9) C(8) -171.6(3) . . 2_555 2_555 yes
O(3) C(10) C(11) C(12) 10.6(6) . . . . yes
O(4) Ni O(1) C(2) 172.9(3) . . . . yes
O(4) Ni O(2) C(4) -166(1) . . . . yes
O(4) Ni O(3) C(10) -3.0(2) . . . . yes
O(4) Ni O(8) C(14) -156.0(3) . . . . yes
O(4) Ni O(9) C(15) 128.3(4) . . . . yes
O(4) C(12) C(11) C(10) -1.2(6) . . . . yes
O(5) Sm O(2) C(4) 71.5(2) . . . . yes
O(5) Sm O(2) C(4) 108.5(2) . . 2_555 2_555 yes
O(5) Sm O(3) C(10) -110.1(2) . . . . yes
O(5) Sm O(3) C(10) -69.9(2) . . 2_555 2_555 yes
O(5) Sm O(6) N(2) 4.2(2) . . . . yes
O(5) Sm O(6) N(2) 175.8(2) . . 2_555 2_555 yes
O(5) Sm N(1) C(5) -80.5(2) . . . . yes
O(5) Sm N(1) C(9) 95.1(2) . . . . yes
O(5) Sm N(1) C(5) -99.5(2) . . 2_555 2_555 yes
O(5) Sm N(1) C(9) 84.9(2) . . 2_555 2_555 yes
O(6) Sm O(2) C(4) 110.1(2) . . . . yes
O(6) Sm O(2) C(4) 69.9(2) . . 2_555 2_555 yes
O(6) Sm O(3) C(10) -63.0(2) . . . . yes
O(6) Sm O(3) C(10) -117.0(2) . . 2_555 2_555 yes
O(6) Sm O(5) N(2) -4.1(2) . . . . yes
O(6) Sm O(5) N(2) -175.9(2) . . 2_555 2_555 yes
O(6) Sm N(1) C(5) -90.0(2) . . . . yes
O(6) Sm N(1) C(9) 85.6(2) . . . . yes
O(6) Sm N(1) C(5) -90.0(2) . . 2_555 2_555 yes
O(6) Sm N(1) C(9) 94.4(2) . . 2_555 2_555 yes
O(8) Ni O(1) C(2) 87.9(3) . . . . yes
O(8) Ni O(2) C(4) -87.5(2) . . . . yes
O(8) Ni O(3) C(10) 82.2(2) . . . . yes
O(8) Ni O(4) C(12) -80.6(3) . . . . yes
O(8) Ni O(9) C(15) 150(1) . . . . yes
O(9) Ni O(1) C(2) -97.0(3) . . . . yes
O(9) Ni O(2) C(4) 94.8(2) . . . . yes
O(9) Ni O(3) C(10) -92.8(2) . . . . yes
O(9) Ni O(4) C(12) 97.4(3) . . . . yes
O(9) Ni O(8) C(14) -178(1) . . . . yes
O(10) O(12) N(3) O(11) -166(1) . 2_364 2_364 2_364 yes
O(10) O(12) N(3) O(13) 162(1) . 2_364 2_364 . yes
O(10) O(12) N(3) C(16) -155(1) . 2_364 2_364 . yes
O(10) O(12) C(16) O(11) 79(5) . 2_364 . 2_364 yes
O(10) O(12) C(16) O(13) 81(3) . 2_364 . . yes
O(10) O(12) C(16) N(3) 56(2) . 2_364 . 2_364 yes
O(10) N(3) O(11) O(13) -27(2) . . . 2_364 yes
O(10) N(3) O(11) C(16) 162(2) . . . 2_364 yes
O(10) N(3) O(12) C(16) -170(1) . . . 2_364 yes
O(10) N(3) O(13) O(11) 157(2) . . 2_364 . yes
O(10) N(3) O(13) C(16) 164(1) . . 2_364 2_364 yes
O(10) N(3) C(16) O(11) -39(5) . . 2_364 . yes
O(10) N(3) C(16) O(12) 156(3) . . 2_364 . yes
O(10) N(3) C(16) O(13) -46(3) . . 2_364 2_364 yes
O(11) O(13) N(3) O(12) -50(2) . 2_364 . . yes
O(11) O(13) N(3) C(16) -6(2) . 2_364 . 2_364 yes
O(11) O(13) C(16) O(12) 175(8) . 2_364 2_364 . yes
O(11) O(13) C(16) N(3) 153(8) . 2_364 2_364 . yes
O(11) N(3) O(10) O(12) -167(1) . . . 2_364 yes
O(11) N(3) O(12) C(16) 11(1) . . . 2_364 yes
O(11) N(3) O(13) C(16) 6(2) . . 2_364 2_364 yes
O(11) N(3) C(16) O(12) -163(2) . . 2_364 . yes
O(11) N(3) C(16) O(13) -6(2) . . 2_364 2_364 yes
O(11) C(16) O(12) N(3) -23(3) . 2_364 . . yes
O(11) C(16) O(13) N(3) -153(8) . 2_364 2_364 . yes
O(11) C(16) N(3) O(12) 163(2) . 2_364 . . yes
O(11) C(16) N(3) O(13) 6(2) . 2_364 . 2_364 yes
O(12) O(10) N(3) O(13) -177(1) . 2_364 2_364 . yes
O(12) O(10) N(3) C(16) 139(3) . 2_364 2_364 . yes
O(12) N(3) O(11) O(13) 151(1) . . . 2_364 yes
O(12) N(3) O(11) C(16) -18(3) . . . 2_364 yes
O(12) N(3) O(13) C(16) -44(2) . . 2_364 2_364 yes
O(12) N(3) C(16) O(13) 157(1) . . 2_364 2_364 yes
O(12) C(16) O(11) O(13) -5(10) . 2_364 . 2_364 yes
O(12) C(16) O(11) N(3) 19(2) . 2_364 . . yes
O(12) C(16) O(13) N(3) 21(1) . 2_364 2_364 . yes
O(12) C(16) N(3) O(13) -157(1) . 2_364 . 2_364 yes
O(13) O(11) N(3) C(16) -169(3) . 2_364 2_364 . yes
O(13) O(11) C(16) N(3) 24(7) . 2_364 . 2_364 yes
O(13) N(3) O(11) C(16) 169(3) . 2_364 2_364 . yes
O(13) N(3) O(12) C(16) -41(2) . 2_364 2_364 . yes
O(13) C(16) O(11) N(3) -24(7) . . 2_364 2_364 yes
O(13) C(16) O(12) N(3) 24(1) . . 2_364 2_364 yes
N(1) Sm O(2) C(4) -0.3(2) . . . . yes
N(1) Sm O(2) C(4) -179.7(2) . . 2_555 2_555 yes
N(1) Sm O(3) C(10) -176.6(2) . . . . yes
N(1) Sm O(3) C(10) -3.4(2) . . 2_555 2_555 yes
N(1) Sm O(5) N(2) -172.8(2) . . . . yes
N(1) Sm O(5) N(2) -7.2(2) . . 2_555 2_555 yes
N(1) Sm O(6) N(2) 15.6(2) . . . . yes
N(1) Sm O(6) N(2) 164.4(2) . . 2_555 2_555 yes
N(1) C(5) C(4) C(3) -173.8(3) . . . . yes
N(1) C(5) C(6) C(7) 0.7(5) . . . . yes
N(1) C(9) C(8) C(7) -0.7(5) . . . . yes
N(1) C(9) C(10) C(11) 174.7(3) . . 2_555 2_555 yes
N(3) O(10) O(12) C(16) -54(2) . . 2_364 . yes
N(3) O(11) O(13) C(16) -21(6) . . 2_364 2_364 yes
N(3) O(13) O(11) C(16) 21(6) . 2_364 . 2_364 yes
C(1) C(2) C(3) C(4) -177.7(4) . . . . yes
C(2) C(3) C(4) C(5) 176.0(4) . . . . yes
C(3) C(4) C(5) C(6) 5.7(5) . . . . yes
C(4) C(5) N(1) C(9) 177.7(2) . . . . yes
C(4) C(5) C(6) C(7) -178.8(3) . . . . yes
C(5) N(1) C(9) C(8) 1.8(4) . . . . yes
C(5) N(1) C(9) C(10) 179.5(2) . . . 2_555 yes
C(5) C(6) C(7) C(8) 0.4(6) . . . . yes
C(6) C(5) N(1) C(9) -1.8(4) . . . . yes
C(6) C(7) C(8) C(9) -0.4(6) . . . . yes
C(7) C(8) C(9) C(10) -178.2(3) . . . 2_555 yes
C(8) C(9) C(10) C(11) -7.6(4) . . 2_555 2_555 yes
C(9) C(10) C(11) C(12) 168.5(3) . 2_555 2_555 2_555 yes
C(10) C(11) C(12) C(13) 177.7(4) . . . . yes
C(10) C(11) C(12) C(13) 177.7(4) . . . . yes
